data_2217345
loop_
_publ_author_name
'Hossaini Sadr, Moayad'
'Soltani, Behzad'
'Shan Gao'
'Ng, Seik Weng'

_publ_section_title
;
 Dibromidotetrakis(1<i>H</i>-indazole-\k<i>N</i>^2^)copper(II)
;
_journal_coeditor_code TK2226
_journal_issue 1
_journal_name_full 'Acta Crystallographica Section E'
_journal_page_first m109
_journal_page_last m109
_journal_paper_doi 10.1107/S1600536807062940
_journal_volume 64
_journal_year 2008
_chemical_formula_iupac '[Cu Br2 (C7 H6 N2)4]'
_chemical_formula_moiety 'C28 H24 Br2 Cu N8'
_chemical_formula_sum 'C28 H24 Br2 Cu N8'
_chemical_formula_weight 695.91
_chemical_name_systematic
;
Dibromidotetrakis(1<i>H</i>-indazole-\k<i>N</i>^2^)copper(II)
;
_space_group_IT_number 2
_symmetry_cell_setting triclinic
_symmetry_space_group_name_Hall '-P 1'
_symmetry_space_group_name_H-M 'P -1'
_atom_sites_solution_hydrogens geom
_atom_sites_solution_primary direct
_atom_sites_solution_secondary difmap
_audit_creation_method SHELXL97
_cell_angle_alpha 72.545(3)
_cell_angle_beta 77.329(3)
_cell_angle_gamma 73.890(3)
_cell_formula_units_Z 2
_cell_length_a 10.3380(10)
_cell_length_b 10.9230(10)
_cell_length_c 13.7300(10)
_cell_measurement_reflns_used 7166
_cell_measurement_temperature 295(2)
_cell_measurement_theta_max 27.5
_cell_measurement_theta_min 3.2
_cell_volume 1405.2(2)
_computing_cell_refinement 'RAPID-AUTO (Rigaku Corporation, 1998)'
_computing_data_collection 'RAPID-AUTO (Rigaku Corporation, 1998)'
_computing_data_reduction 'CrystalStructure (Rigaku/MSC, 2002)'
_computing_molecular_graphics 'X-SEED (Barbour, 2001)'
_computing_publication_material 'publCIF (Westrip, 2007)'
_computing_structure_refinement 'SHELXL97 (Sheldrick, 1997)'
_computing_structure_solution 'SHELXS97 (Sheldrick, 1997)'
_diffrn_ambient_temperature 295(2)
_diffrn_detector_area_resol_mean 10.000
_diffrn_measured_fraction_theta_full 0.990
_diffrn_measured_fraction_theta_max 0.990
_diffrn_measurement_device_type 'Rigaku R-AXIS RAPID'
_diffrn_measurement_method \w
_diffrn_radiation_monochromator graphite
_diffrn_radiation_source 'fine-focus sealed tube'
_diffrn_radiation_type MoK\a
_diffrn_radiation_wavelength 0.71073
_diffrn_reflns_av_R_equivalents 0.046
_diffrn_reflns_av_sigmaI/netI 0.068
_diffrn_reflns_limit_h_max 13
_diffrn_reflns_limit_h_min -13
_diffrn_reflns_limit_k_max 14
_diffrn_reflns_limit_k_min -11
_diffrn_reflns_limit_l_max 17
_diffrn_reflns_limit_l_min -17
_diffrn_reflns_number 13779
_diffrn_reflns_theta_full 27.5
_diffrn_reflns_theta_max 27.5
_diffrn_reflns_theta_min 3.2
_diffrn_standards_decay_% 0
_diffrn_standards_interval_count 0
_diffrn_standards_interval_time 0
_diffrn_standards_number 0
_exptl_absorpt_coefficient_mu 3.654
_exptl_absorpt_correction_T_max 0.668
_exptl_absorpt_correction_T_min 0.073
_exptl_absorpt_correction_type multi-scan
_exptl_absorpt_process_details '(ABSCOR; Higashi, 1995)'
_exptl_crystal_colour blue
_exptl_crystal_density_diffrn 1.645
_exptl_crystal_density_method 'not measured'
_exptl_crystal_description prism
_exptl_crystal_F_000 694
_exptl_crystal_size_max 0.24
_exptl_crystal_size_mid 0.21
_exptl_crystal_size_min 0.12
_refine_diff_density_max 0.65
_refine_diff_density_min -1.00
_refine_ls_extinction_coef 0.008(2)
_refine_ls_extinction_expression Fc^*^=kFc[1+0.001xFc^2^\l^3^/sin(2\q)]^-1/4^
_refine_ls_extinction_method 'SHELXL97 (Sheldrick, 1997)'
_refine_ls_goodness_of_fit_ref 1.13
_refine_ls_hydrogen_treatment constr
_refine_ls_matrix_type full
_refine_ls_number_parameters 356
_refine_ls_number_reflns 6389
_refine_ls_number_restraints 12
_refine_ls_restrained_S_all 1.16
_refine_ls_R_factor_all 0.144
_refine_ls_R_factor_gt 0.061
_refine_ls_shift/su_max 0.001
_refine_ls_shift/su_mean <0.001
_refine_ls_structure_factor_coef Fsqd
_refine_ls_weighting_details 'calc w = 1/[\s^2^(Fo^2^)+(0.1018P)^2^+0.0608P] where P=(Fo^2^+2Fc^2^)/3'
_refine_ls_weighting_scheme calc
_refine_ls_wR_factor_gt 0.168
_refine_ls_wR_factor_ref 0.228
_reflns_number_gt 2895
_reflns_number_total 6389
_reflns_threshold_expression I>2\s(I)
_cod_data_source_file tk2226.cif
_cod_data_source_block I
_cod_original_cell_volume 1405.3(3)
_cod_database_code 2217345
_cod_database_fobs_code 2217345

loop_
_symmetry_equiv_pos_as_xyz
'x, y, z'
'-x, -y, -z'

loop_
_atom_site_type_symbol
_atom_site_label
_atom_site_fract_x
_atom_site_fract_y
_atom_site_fract_z
_atom_site_U_iso_or_equiv
_atom_site_adp_type
_atom_site_calc_flag
_atom_site_refinement_flags
_atom_site_occupancy
Br Br1 0.62566(10) 0.25866(8) 0.41676(7) 0.1011(4) Uani d . 1
Br Br2 -0.25176(8) 0.40169(7) 1.09777(6) 0.0840(3) Uani d . 1
Cu Cu1 0.5000 0.5000 0.5000 0.0843(5) Uani d SU 1
Cu Cu2 0.0000 0.5000 1.0000 0.1230(8) Uani d SU 1
N N1 0.5411(5) 0.3924(6) 0.6427(4) 0.0636(14) Uani d . 1
N N2 0.5199(6) 0.4347(6) 0.7267(5) 0.0774(16) Uani d . 1
H H2N 0.4877 0.5155 0.7291 0.093 Uiso calc R 1
N N3 0.3196(6) 0.4493(7) 0.5367(4) 0.0748(17) Uani d . 1
N N4 0.2108(6) 0.5102(6) 0.5891(5) 0.0803(17) Uani d . 1
H H4N 0.2071 0.5797 0.6078 0.096 Uiso calc R 1
N N5 0.0567(9) 0.3532(6) 0.9272(5) 0.093(2) Uani d . 1
N N6 0.1763(9) 0.3169(7) 0.8743(6) 0.100(2) Uani d . 1
H H6N 0.2408 0.3579 0.8604 0.120 Uiso calc R 1
N N7 -0.0951(9) 0.6246(6) 0.8816(5) 0.090(2) Uani d . 1
N N8 -0.0317(7) 0.7102(6) 0.8075(5) 0.0885(19) Uani d . 1
H H8N 0.0514 0.7141 0.8031 0.106 Uiso calc R 1
C C1 0.5920(6) 0.2639(6) 0.6683(4) 0.0569(15) Uani d . 1
H H1 0.6170 0.2106 0.6226 0.068 Uiso calc R 1
C C2 0.6029(6) 0.2195(6) 0.7719(5) 0.0591(15) Uani d . 1
C C3 0.6478(8) 0.0951(8) 0.8374(6) 0.084(2) Uani d . 1
H H3 0.6801 0.0206 0.8120 0.101 Uiso calc R 1
C C4 0.6428(7) 0.0863(9) 0.9382(6) 0.090(3) Uani d . 1
H H4 0.6683 0.0038 0.9828 0.108 Uiso calc R 1
C C5 0.6006(8) 0.1974(10) 0.9777(6) 0.091(3) Uani d . 1
H H5 0.6017 0.1881 1.0471 0.109 Uiso calc R 1
C C6 0.5577(7) 0.3201(9) 0.9148(6) 0.086(2) Uani d . 1
H H6 0.5296 0.3945 0.9404 0.103 Uiso calc R 1
C C7 0.5573(6) 0.3298(6) 0.8111(4) 0.0592(15) Uani d . 1
C C8 0.2874(6) 0.3499(7) 0.5225(5) 0.0630(16) Uani d . 1
H H8 0.3460 0.2906 0.4871 0.076 Uiso calc R 1
C C9 0.1562(6) 0.3431(7) 0.5663(4) 0.0604(16) Uani d . 1
C C10 0.0743(8) 0.2577(8) 0.5751(6) 0.086(2) Uani d . 1
H H10 0.1071 0.1862 0.5461 0.104 Uiso calc R 1
C C11 -0.0530(8) 0.2800(9) 0.6261(7) 0.091(2) Uani d . 1
H H11 -0.1082 0.2229 0.6327 0.109 Uiso calc R 1
C C12 -0.1034(7) 0.3866(9) 0.6692(6) 0.084(2) Uani d . 1
H H12 -0.1923 0.4004 0.7035 0.101 Uiso calc R 1
C C13 -0.0257(7) 0.4712(8) 0.6621(6) 0.0763(19) Uani d . 1
H H13 -0.0599 0.5420 0.6919 0.092 Uiso calc R 1
C C14 0.1048(6) 0.4501(6) 0.6102(5) 0.0581(15) Uani d . 1
C C15 -0.0112(7) 0.2676(7) 0.9321(5) 0.0622(16) Uani d . 1
H H15 -0.1001 0.2704 0.9658 0.075 Uiso calc R 1
C C16 0.0607(6) 0.1736(6) 0.8832(5) 0.0578(15) Uani d . 1
C C17 0.0283(10) 0.0657(9) 0.8687(7) 0.096(3) Uani d . 1
H H17 -0.0571 0.0472 0.8945 0.116 Uiso calc R 1
C C18 0.1251(14) -0.0105(9) 0.8162(8) 0.108(3) Uani d . 1
H H18 0.1061 -0.0843 0.8069 0.130 Uiso calc R 1
C C19 0.2487(11) 0.0154(10) 0.7764(7) 0.104(3) Uani d . 1
H H19 0.3122 -0.0410 0.7408 0.124 Uiso calc R 1
C C20 0.2836(7) 0.1224(9) 0.7868(6) 0.088(2) Uani d . 1
H H20 0.3684 0.1409 0.7577 0.105 Uiso calc R 1
C C21 0.1863(6) 0.2026(6) 0.8430(4) 0.0564(14) Uani d . 1
C C22 -0.2200(10) 0.6462(7) 0.8630(6) 0.086(2) Uani d . 1
H H22 -0.2851 0.5999 0.9022 0.103 Uiso calc R 1
C C23 -0.2393(9) 0.7522(7) 0.7731(6) 0.080(2) Uani d . 1
C C24 -0.3451(10) 0.8178(9) 0.7148(8) 0.103(3) Uani d . 1
H H24 -0.4286 0.7942 0.7328 0.124 Uiso calc R 1
C C25 -0.3207(13) 0.9197(9) 0.6288(7) 0.112(3) Uani d . 1
H H25 -0.3900 0.9653 0.5893 0.135 Uiso calc R 1
C C26 -0.1982(13) 0.9552(10) 0.6004(7) 0.113(3) Uani d . 1
H H26 -0.1866 1.0240 0.5423 0.135 Uiso calc R 1
C C27 -0.0951(11) 0.8941(8) 0.6536(6) 0.104(3) Uani d . 1
H H27 -0.0121 0.9187 0.6346 0.124 Uiso calc R 1
C C28 -0.1185(9) 0.7895(7) 0.7408(6) 0.080(2) Uani d . 1

loop_
_atom_site_aniso_label
_atom_site_aniso_U_11
_atom_site_aniso_U_22
_atom_site_aniso_U_33
_atom_site_aniso_U_12
_atom_site_aniso_U_13
_atom_site_aniso_U_23
Br1 0.1416(8) 0.0637(6) 0.0882(6) 0.0001(5) -0.0230(5) -0.0221(4)
Br2 0.0917(6) 0.0649(5) 0.0874(6) -0.0117(4) -0.0083(4) -0.0166(4)
Cu1 0.0608(7) 0.1132(11) 0.0637(7) -0.0366(7) -0.0251(6) 0.0265(7)
Cu2 0.232(2) 0.0513(8) 0.0766(8) 0.0341(10) -0.0776(11) -0.0246(6)
N1 0.054(3) 0.085(4) 0.051(3) -0.021(3) -0.012(2) -0.007(3)
N2 0.070(3) 0.069(4) 0.083(4) -0.011(3) -0.020(3) -0.003(3)
N3 0.064(3) 0.086(5) 0.057(3) -0.012(3) -0.015(3) 0.007(3)
N4 0.087(4) 0.073(4) 0.080(4) -0.021(3) -0.021(3) -0.011(3)
N5 0.134(6) 0.056(4) 0.067(4) 0.023(4) -0.027(4) -0.016(3)
N6 0.151(7) 0.067(4) 0.097(5) -0.041(5) -0.055(5) -0.002(4)
N7 0.151(6) 0.042(3) 0.072(4) 0.002(4) -0.044(4) -0.010(3)
N8 0.122(5) 0.058(4) 0.089(4) -0.008(4) -0.050(4) -0.011(3)
C1 0.064(3) 0.054(4) 0.045(3) -0.007(3) -0.014(3) -0.004(3)
C2 0.058(3) 0.056(4) 0.058(3) -0.009(3) -0.009(3) -0.011(3)
C3 0.097(5) 0.059(4) 0.084(5) -0.008(4) -0.021(4) -0.005(4)
C4 0.077(5) 0.095(6) 0.070(5) -0.010(4) -0.021(4) 0.018(4)
C5 0.083(5) 0.121(8) 0.055(4) -0.018(5) -0.016(4) -0.005(5)
C6 0.078(5) 0.100(6) 0.072(5) -0.009(4) -0.011(4) -0.023(4)
C7 0.055(3) 0.069(4) 0.047(3) -0.013(3) -0.009(3) -0.004(3)
C8 0.051(3) 0.066(4) 0.063(4) -0.004(3) -0.003(3) -0.017(3)
C9 0.051(3) 0.073(4) 0.053(3) -0.018(3) -0.009(3) -0.006(3)
C10 0.084(5) 0.081(5) 0.103(6) -0.026(4) -0.009(4) -0.034(4)
C11 0.076(5) 0.098(7) 0.106(6) -0.042(5) -0.028(5) -0.005(5)
C12 0.059(4) 0.092(6) 0.079(5) -0.015(4) -0.001(4) 0.002(4)
C13 0.068(4) 0.070(5) 0.082(5) -0.005(4) -0.006(4) -0.020(4)
C14 0.049(3) 0.063(4) 0.060(3) -0.025(3) -0.007(3) 0.000(3)
C15 0.062(4) 0.061(4) 0.056(3) 0.000(3) -0.006(3) -0.017(3)
C16 0.059(3) 0.052(4) 0.057(3) -0.010(3) -0.013(3) -0.006(3)
C17 0.118(6) 0.086(6) 0.096(6) -0.060(6) -0.028(5) 0.001(5)
C18 0.166(10) 0.056(5) 0.117(8) -0.011(6) -0.058(8) -0.029(5)
C19 0.123(8) 0.086(7) 0.094(6) 0.031(6) -0.044(6) -0.042(5)
C20 0.065(4) 0.117(7) 0.077(5) -0.011(4) -0.011(4) -0.026(5)
C21 0.072(4) 0.044(3) 0.054(3) -0.011(3) -0.016(3) -0.012(3)
C22 0.120(7) 0.055(5) 0.073(5) 0.004(4) -0.014(5) -0.023(4)
C23 0.112(6) 0.055(4) 0.068(4) 0.009(4) -0.030(4) -0.022(3)
C24 0.106(6) 0.098(7) 0.104(6) 0.011(5) -0.028(5) -0.045(5)
C25 0.153(9) 0.082(7) 0.087(6) 0.032(6) -0.064(7) -0.020(5)
C26 0.161(10) 0.084(7) 0.074(5) 0.010(7) -0.030(7) -0.020(5)
C27 0.156(8) 0.059(5) 0.087(5) -0.005(5) -0.038(6) -0.009(4)
C28 0.118(6) 0.050(4) 0.069(4) -0.003(4) -0.035(4) -0.012(3)

loop_
_atom_type_symbol
_atom_type_description
_atom_type_scat_dispersion_real
_atom_type_scat_dispersion_imag
_atom_type_scat_source
C C 0.0033 0.0016 'International Tables Vol C Tables 4.2.6.8 and 6.1.1.4'
H H 0.0000 0.0000 'International Tables Vol C Tables 4.2.6.8 and 6.1.1.4'
N N 0.0061 0.0033 'International Tables Vol C Tables 4.2.6.8 and 6.1.1.4'
Cu Cu 0.3201 1.2651 'International Tables Vol C Tables 4.2.6.8 and 6.1.1.4'
Br Br -0.2901 2.4595 'International Tables Vol C Tables 4.2.6.8 and 6.1.1.4'

loop_
_geom_angle_atom_site_label_1
_geom_angle_atom_site_label_2
_geom_angle_atom_site_label_3
_geom_angle_site_symmetry_1
_geom_angle_site_symmetry_3
_geom_angle
N3 Cu1 N3 . 2_666 180.0(4)
N3 Cu1 N1 . . 88.2(2)
N3 Cu1 N1 2_666 . 91.8(2)
N3 Cu1 N1 . 2_666 91.8(2)
N3 Cu1 N1 2_666 2_666 88.2(2)
N1 Cu1 N1 . 2_666 180.00(16)
N3 Cu1 Br1 . 2_666 90.3(2)
N3 Cu1 Br1 2_666 2_666 89.7(2)
N1 Cu1 Br1 . 2_666 89.84(18)
N1 Cu1 Br1 2_666 2_666 90.16(18)
N3 Cu1 Br1 . . 89.7(2)
N3 Cu1 Br1 2_666 . 90.3(2)
N1 Cu1 Br1 . . 90.16(18)
N1 Cu1 Br1 2_666 . 89.84(18)
Br1 Cu1 Br1 2_666 . 180.00(3)
N7 Cu2 N7 2_567 . 180.000(2)
N7 Cu2 N5 2_567 2_567 91.3(2)
N7 Cu2 N5 . 2_567 88.7(2)
N7 Cu2 N5 2_567 . 88.7(2)
N7 Cu2 N5 . . 91.3(2)
N5 Cu2 N5 2_567 . 180.000(2)
N7 Cu2 Br2 2_567 . 89.4(2)
N7 Cu2 Br2 . . 90.6(2)
N5 Cu2 Br2 2_567 . 92.4(3)
N5 Cu2 Br2 . . 87.6(3)
N7 Cu2 Br2 2_567 2_567 90.6(2)
N7 Cu2 Br2 . 2_567 89.4(2)
N5 Cu2 Br2 2_567 2_567 87.6(3)
N5 Cu2 Br2 . 2_567 92.4(3)
Br2 Cu2 Br2 . 2_567 180.00(3)
N2 N1 C1 . . 107.6(5)
N2 N1 Cu1 . . 127.4(5)
C1 N1 Cu1 . . 125.0(5)
N1 N2 C7 . . 110.5(6)
N1 N2 H2N . . 124.8
C7 N2 H2N . . 124.8
C8 N3 N4 . . 106.6(6)
C8 N3 Cu1 . . 129.2(5)
N4 N3 Cu1 . . 124.0(6)
N3 N4 C14 . . 112.1(6)
N3 N4 H4N . . 124.0
C14 N4 H4N . . 124.0
C15 N5 N6 . . 105.9(6)
C15 N5 Cu2 . . 127.4(6)
N6 N5 Cu2 . . 126.4(7)
N5 N6 C21 . . 111.7(7)
N5 N6 H6N . . 124.1
C21 N6 H6N . . 124.1
C22 N7 N8 . . 108.1(6)
C22 N7 Cu2 . . 131.1(6)
N8 N7 Cu2 . . 120.6(6)
N7 N8 C28 . . 110.0(7)
N7 N8 H8N . . 125.0
C28 N8 H8N . . 125.0
N1 C1 C2 . . 110.9(6)
N1 C1 H1 . . 124.6
C2 C1 H1 . . 124.6
C1 C2 C7 . . 106.1(5)
C1 C2 C3 . . 134.0(7)
C7 C2 C3 . . 119.9(6)
C4 C3 C2 . . 118.4(8)
C4 C3 H3 . . 120.8
C2 C3 H3 . . 120.8
C3 C4 C5 . . 122.1(7)
C3 C4 H4 . . 119.0
C5 C4 H4 . . 119.0
C6 C5 C4 . . 120.4(7)
C6 C5 H5 . . 119.8
C4 C5 H5 . . 119.8
C5 C6 C7 . . 118.0(8)
C5 C6 H6 . . 121.0
C7 C6 H6 . . 121.0
C2 C7 C6 . . 121.1(6)
C2 C7 N2 . . 104.9(6)
C6 C7 N2 . . 133.9(7)
N3 C8 C9 . . 111.5(6)
N3 C8 H8 . . 124.2
C9 C8 H8 . . 124.2
C8 C9 C10 . . 134.8(7)
C8 C9 C14 . . 105.7(6)
C10 C9 C14 . . 119.6(6)
C11 C10 C9 . . 119.0(8)
C11 C10 H10 . . 120.5
C9 C10 H10 . . 120.5
C10 C11 C12 . . 121.1(7)
C10 C11 H11 . . 119.5
C12 C11 H11 . . 119.5
C13 C12 C11 . . 121.2(7)
C13 C12 H12 . . 119.4
C11 C12 H12 . . 119.4
C12 C13 C14 . . 118.6(8)
C12 C13 H13 . . 120.7
C14 C13 H13 . . 120.7
N4 C14 C13 . . 135.3(7)
N4 C14 C9 . . 104.2(5)
C13 C14 C9 . . 120.6(6)
N5 C15 C16 . . 112.9(6)
N5 C15 H15 . . 123.6
C16 C15 H15 . . 123.6
C15 C16 C21 . . 106.6(6)
C15 C16 C17 . . 132.2(7)
C21 C16 C17 . . 121.2(7)
C18 C17 C16 . . 117.3(8)
C18 C17 H17 . . 121.3
C16 C17 H17 . . 121.3
C17 C18 C19 . . 122.6(9)
C17 C18 H18 . . 118.7
C19 C18 H18 . . 118.7
C18 C19 C20 . . 121.9(8)
C18 C19 H19 . . 119.1
C20 C19 H19 . . 119.1
C19 C20 C21 . . 117.1(7)
C19 C20 H20 . . 121.5
C21 C20 H20 . . 121.5
C16 C21 C20 . . 119.8(6)
C16 C21 N6 . . 102.9(6)
C20 C21 N6 . . 137.2(7)
N7 C22 C23 . . 108.8(8)
N7 C22 H22 . . 125.6
C23 C22 H22 . . 125.6
C28 C23 C24 . . 118.2(8)
C28 C23 C22 . . 105.7(7)
C24 C23 C22 . . 136.1(10)
C25 C24 C23 . . 117.5(10)
C25 C24 H24 . . 121.2
C23 C24 H24 . . 121.2
C26 C25 C24 . . 122.1(9)
C26 C25 H25 . . 119.0
C24 C25 H25 . . 119.0
C27 C26 C25 . . 121.9(10)
C27 C26 H26 . . 119.0
C25 C26 H26 . . 119.0
C26 C27 C28 . . 116.4(10)
C26 C27 H27 . . 121.8
C28 C27 H27 . . 121.8
N8 C28 C23 . . 107.4(7)
N8 C28 C27 . . 128.8(9)
C23 C28 C27 . . 123.8(8)

loop_
_geom_bond_atom_site_label_1
_geom_bond_atom_site_label_2
_geom_bond_site_symmetry_2
_geom_bond_distance
_geom_bond_publ_flag
Cu1 N1 . 2.027(5) yes
Cu1 N3 . 2.008(6) yes
Cu1 Br1 . 3.0330(10) yes
Cu2 N5 . 2.024(7) yes
Cu2 N7 . 2.023(6) yes
Cu2 Br2 . 2.9800(10) yes
Cu1 N3 2_666 2.008(6) ?
Cu1 N1 2_666 2.027(5) ?
Cu2 N7 2_567 2.023(6) ?
Cu2 N5 2_567 2.024(7) ?
N1 N2 . 1.320(8) ?
N1 C1 . 1.321(8) ?
N2 C7 . 1.400(8) ?
N2 H2N . 0.8600 ?
N3 C8 . 1.298(9) ?
N3 N4 . 1.320(8) ?
N4 C14 . 1.364(8) ?
N4 H4N . 0.8600 ?
N5 C15 . 1.295(10) ?
N5 N6 . 1.312(9) ?
N6 C21 . 1.409(9) ?
N6 H6N . 0.8600 ?
N7 C22 . 1.315(10) ?
N7 N8 . 1.347(9) ?
N8 C28 . 1.359(9) ?
N8 H8N . 0.8600 ?
C1 C2 . 1.377(8) ?
C1 H1 . 0.9300 ?
C2 C7 . 1.388(9) ?
C2 C3 . 1.404(9) ?
C3 C4 . 1.348(11) ?
C3 H3 . 0.9300 ?
C4 C5 . 1.398(12) ?
C4 H4 . 0.9300 ?
C5 C6 . 1.372(11) ?
C5 H5 . 0.9300 ?
C6 C7 . 1.396(9) ?
C6 H6 . 0.9300 ?
C8 C9 . 1.370(8) ?
C8 H8 . 0.9300 ?
C9 C10 . 1.389(10) ?
C9 C14 . 1.395(9) ?
C10 C11 . 1.342(11) ?
C10 H10 . 0.9300 ?
C11 C12 . 1.385(12) ?
C11 H11 . 0.9300 ?
C12 C13 . 1.354(12) ?
C12 H12 . 0.9300 ?
C13 C14 . 1.374(8) ?
C13 H13 . 0.9300 ?
C15 C16 . 1.352(9) ?
C15 H15 . 0.9300 ?
C16 C21 . 1.378(8) ?
C16 C17 . 1.389(10) ?
C17 C18 . 1.340(13) ?
C17 H17 . 0.9300 ?
C18 C19 . 1.347(13) ?
C18 H18 . 0.9300 ?
C19 C20 . 1.368(13) ?
C19 H19 . 0.9300 ?
C20 C21 . 1.397(10) ?
C20 H20 . 0.9300 ?
C22 C23 . 1.424(10) ?
C22 H22 . 0.9300 ?
C23 C28 . 1.362(11) ?
C23 C24 . 1.399(12) ?
C24 C25 . 1.391(13) ?
C24 H24 . 0.9300 ?
C25 C26 . 1.368(14) ?
C25 H25 . 0.9300 ?
C26 C27 . 1.330(13) ?
C26 H26 . 0.9300 ?
C27 C28 . 1.415(11) ?
C27 H27 . 0.9300 ?

loop_
_geom_torsion_atom_site_label_1
_geom_torsion_atom_site_label_2
_geom_torsion_atom_site_label_3
_geom_torsion_atom_site_label_4
_geom_torsion_site_symmetry_1
_geom_torsion
N3 Cu1 N1 N2 . -93.9(5)
N3 Cu1 N1 N2 2_666 86.1(5)
Br1 Cu1 N1 N2 2_666 -3.6(5)
Br1 Cu1 N1 N2 . 176.4(5)
N3 Cu1 N1 C1 . 84.4(5)
N3 Cu1 N1 C1 2_666 -95.6(5)
Br1 Cu1 N1 C1 2_666 174.6(5)
Br1 Cu1 N1 C1 . -5.4(5)
C1 N1 N2 C7 . -0.5(7)
Cu1 N1 N2 C7 . 178.0(4)
N1 Cu1 N3 C8 . -91.4(6)
N1 Cu1 N3 C8 2_666 88.6(6)
Br1 Cu1 N3 C8 2_666 178.8(6)
Br1 Cu1 N3 C8 . -1.2(6)
N1 Cu1 N3 N4 . 83.0(5)
N1 Cu1 N3 N4 2_666 -97.0(5)
Br1 Cu1 N3 N4 2_666 -6.8(5)
Br1 Cu1 N3 N4 . 173.2(5)
C8 N3 N4 C14 . 0.1(7)
Cu1 N3 N4 C14 . -175.4(4)
N7 Cu2 N5 C15 2_567 91.4(7)
N7 Cu2 N5 C15 . -88.6(7)
Br2 Cu2 N5 C15 . 2.0(6)
Br2 Cu2 N5 C15 2_567 -178.0(6)
N7 Cu2 N5 N6 2_567 -80.5(6)
N7 Cu2 N5 N6 . 99.5(6)
Br2 Cu2 N5 N6 . -170.0(6)
Br2 Cu2 N5 N6 2_567 10.0(6)
C15 N5 N6 C21 . 0.3(8)
Cu2 N5 N6 C21 . 173.7(4)
N5 Cu2 N7 C22 2_567 -92.2(7)
N5 Cu2 N7 C22 . 87.8(7)
Br2 Cu2 N7 C22 . 0.3(7)
Br2 Cu2 N7 C22 2_567 -179.7(7)
N5 Cu2 N7 N8 2_567 83.4(6)
N5 Cu2 N7 N8 . -96.6(6)
Br2 Cu2 N7 N8 . 175.8(5)
Br2 Cu2 N7 N8 2_567 -4.2(5)
C22 N7 N8 C28 . 0.8(8)
Cu2 N7 N8 C28 . -175.7(5)
N2 N1 C1 C2 . 0.9(7)
Cu1 N1 C1 C2 . -177.6(4)
N1 C1 C2 C7 . -1.0(7)
N1 C1 C2 C3 . 179.1(7)
C1 C2 C3 C4 . -179.0(7)
C7 C2 C3 C4 . 1.1(11)
C2 C3 C4 C5 . -3.0(12)
C3 C4 C5 C6 . 2.4(12)
C4 C5 C6 C7 . 0.2(11)
C1 C2 C7 C6 . -178.5(6)
C3 C2 C7 C6 . 1.4(10)
C1 C2 C7 N2 . 0.6(7)
C3 C2 C7 N2 . -179.4(6)
C5 C6 C7 C2 . -2.0(10)
C5 C6 C7 N2 . 179.1(7)
N1 N2 C7 C2 . -0.1(7)
N1 N2 C7 C6 . 178.9(7)
N4 N3 C8 C9 . -0.4(8)
Cu1 N3 C8 C9 . 174.8(4)
N3 C8 C9 C10 . -178.6(8)
N3 C8 C9 C14 . 0.5(7)
C8 C9 C10 C11 . 178.9(7)
C14 C9 C10 C11 . -0.2(11)
C9 C10 C11 C12 . 0.4(13)
C10 C11 C12 C13 . -0.7(13)
C11 C12 C13 C14 . 0.7(12)
N3 N4 C14 C13 . 178.6(7)
N3 N4 C14 C9 . 0.3(7)
C12 C13 C14 N4 . -178.6(7)
C12 C13 C14 C9 . -0.5(10)
C8 C9 C14 N4 . -0.5(7)
C10 C9 C14 N4 . 178.9(6)
C8 C9 C14 C13 . -179.1(6)
C10 C9 C14 C13 . 0.2(10)
N6 N5 C15 C16 . -0.1(8)
Cu2 N5 C15 C16 . -173.3(4)
N5 C15 C16 C21 . -0.2(8)
N5 C15 C16 C17 . -179.4(7)
C15 C16 C17 C18 . -179.4(8)
C21 C16 C17 C18 . 1.5(11)
C16 C17 C18 C19 . -1.3(14)
C17 C18 C19 C20 . -0.2(15)
C18 C19 C20 C21 . 1.5(13)
C15 C16 C21 C20 . -179.5(6)
C17 C16 C21 C20 . -0.2(10)
C15 C16 C21 N6 . 0.4(7)
C17 C16 C21 N6 . 179.7(6)
C19 C20 C21 C16 . -1.3(11)
C19 C20 C21 N6 . 178.9(7)
N5 N6 C21 C16 . -0.4(7)
N5 N6 C21 C20 . 179.4(8)
N8 N7 C22 C23 . -0.7(8)
Cu2 N7 C22 C23 . 175.2(5)
N7 C22 C23 C28 . 0.4(8)
N7 C22 C23 C24 . 178.5(8)
C28 C23 C24 C25 . -1.7(11)
C22 C23 C24 C25 . -179.7(8)
C23 C24 C25 C26 . 0.6(14)
C24 C25 C26 C27 . 0.0(15)
C25 C26 C27 C28 . 0.5(14)
N7 N8 C28 C23 . -0.5(8)
N7 N8 C28 C27 . 178.6(7)
C24 C23 C28 N8 . -178.4(7)
C22 C23 C28 N8 . 0.1(8)
C24 C23 C28 C27 . 2.4(11)
C22 C23 C28 C27 . -179.1(7)
C26 C27 C28 N8 . 179.2(8)
C26 C27 C28 C23 . -1.7(13)
